data_1568214
loop_
_publ_author_name
'Chen, Jin-Fa'
'Gao, Qing-Xiu'
'Liu, Lijie'
'Chen, Pangkuan'
'Wei, Tai-Bao'

_publ_section_title
;
 A pillar[5]arene-based planar chiral charge-transfer dye with enhanced
 circularly polarized luminescence and multiple responsive chiroptical
 changes.
;
_journal_issue 4
_journal_name_full 'Chemical science'
_journal_page_first 987
_journal_page_last 993
_journal_paper_doi 10.1039/d2sc06000k
_journal_volume 14
_journal_year 2023
_chemical_formula_moiety 'C91 H96 B2 O8, 2(C3 H6 O)'
_chemical_formula_sum 'C97 H106 B2 N0 O10'
_chemical_formula_weight 1453.43
_space_group_crystal_system monoclinic
_space_group_IT_number 14
_space_group_name_Hall '-P 2yn'
_space_group_name_H-M_alt 'P 1 21/n 1'
_atom_sites_solution_hydrogens geom
_audit_creation_date 2021-12-04
_audit_creation_method
;
Olex2 1.2
(compiled 2018.05.29 svn.r3508 for OlexSys, GUI svn.r5506)
;
_audit_update_record
;
2022-10-27 deposited with the CCDC.	2023-01-03 downloaded from the CCDC.
;
_cell_angle_alpha 90
_cell_angle_beta 95.848(3)
_cell_angle_gamma 90
_cell_formula_units_Z 4
_cell_length_a 13.9414(11)
_cell_length_b 20.9320(17)
_cell_length_c 28.7875(18)
_cell_measurement_reflns_used 8822
_cell_measurement_temperature 180(2)
_cell_measurement_theta_max 23.453
_cell_measurement_theta_min 2.345
_cell_volume 8357.1(11)
_computing_cell_refinement 'SAINT V8.38A (?, 2016)'
_computing_data_reduction 'SAINT V8.38A (?, 2016)'
_computing_molecular_graphics 'Olex2 (Dolomanov et al., 2009)'
_computing_publication_material 'Olex2 (Dolomanov et al., 2009)'
_computing_structure_refinement 'ShelXL (Sheldrick, 2015)'
_computing_structure_solution 'SHELXT 2014/5 (Sheldrick, 2014)'
_diffrn_ambient_temperature 180.0
_diffrn_measured_fraction_theta_full 0.999
_diffrn_measured_fraction_theta_max 0.999
_diffrn_measurement_device_type 'Bruker APEX-II CCD'
_diffrn_measurement_method '\f and \w scans'
_diffrn_radiation_type MoK\a
_diffrn_radiation_wavelength 0.71073
_diffrn_reflns_av_R_equivalents 0.1085
_diffrn_reflns_av_unetI/netI 0.0727
_diffrn_reflns_Laue_measured_fraction_full 0.999
_diffrn_reflns_Laue_measured_fraction_max 0.999
_diffrn_reflns_limit_h_max 14
_diffrn_reflns_limit_h_min -16
_diffrn_reflns_limit_k_max 24
_diffrn_reflns_limit_k_min -24
_diffrn_reflns_limit_l_max 34
_diffrn_reflns_limit_l_min -34
_diffrn_reflns_number 83864
_diffrn_reflns_point_group_measured_fraction_full 0.999
_diffrn_reflns_point_group_measured_fraction_max 0.999
_diffrn_reflns_theta_full 25.000
_diffrn_reflns_theta_max 25.000
_diffrn_reflns_theta_min 2.345
_diffrn_standards_number 0
_exptl_absorpt_coefficient_mu 0.073
_exptl_absorpt_correction_T_max 0.7456
_exptl_absorpt_correction_T_min 0.6724
_exptl_absorpt_correction_type multi-scan
_exptl_absorpt_process_details
'SADABS-2016/2 (Bruker,2016/2) was used for absorption correction. wR2(int) was 0.1320 before and 0.0610 after correction. The Ratio of minimum to maximum transmission is 0.9018. The \l/2 correction factor is Not present.'
_exptl_crystal_colour 'clear light colourless'
_exptl_crystal_colour_lustre clear
_exptl_crystal_colour_modifier light
_exptl_crystal_colour_primary colourless
_exptl_crystal_density_diffrn 1.155
_exptl_crystal_description block
_exptl_crystal_F_000 3112
_exptl_crystal_size_max 0.3
_exptl_crystal_size_mid 0.3
_exptl_crystal_size_min 0.09
_refine_diff_density_max 0.390
_refine_diff_density_min -0.288
_refine_diff_density_rms 0.048
_refine_ls_extinction_method none
_refine_ls_goodness_of_fit_ref 0.990
_refine_ls_hydrogen_treatment constr
_refine_ls_matrix_type full
_refine_ls_number_parameters 1038
_refine_ls_number_reflns 14710
_refine_ls_number_restraints 24
_refine_ls_restrained_S_all 0.990
_refine_ls_R_factor_all 0.1392
_refine_ls_R_factor_gt 0.0657
_refine_ls_shift/su_max 0.000
_refine_ls_shift/su_mean 0.000
_refine_ls_structure_factor_coef Fsqd
_refine_ls_weighting_details 'w=1/[\s^2^(Fo^2^)+(0.1120P)^2^] where P=(Fo^2^+2Fc^2^)/3'
_refine_ls_weighting_scheme calc
_refine_ls_wR_factor_gt 0.1698
_refine_ls_wR_factor_ref 0.1958
_reflns_Friedel_coverage 0.000
_reflns_number_gt 7944
_reflns_number_total 14710
_reflns_threshold_expression 'I > 2\s(I)'
_cod_data_source_file d2sc06000k2.cif
_cod_data_source_block mo_211202_cjf_p5bb_0m
_cod_depositor_comments 'Adding full bibliography for 1568214.cif.'
_cod_database_code 1568214
_shelx_shelxl_version_number 2016/6
_shelx_space_group_comment
;
The symmetry employed for this shelxl refinement is uniquely defined
by the following loop, which should always be used as a source of
symmetry information in preference to the above space-group names.
They are only intended as comments.
;
_shelx_estimated_absorpt_t_max 0.993
_shelx_estimated_absorpt_t_min 0.979
_olex2_refinement_description
;
1. Fixed Uiso
 At 1.2 times of:
  All C(H) groups, All C(H,H) groups
 At 1.5 times of:
  All C(H,H,H) groups
2. Restrained distances
 O3A-C71A
 1.43 with sigma of 0.01
 O3-C71
 1.43 with sigma of 0.01
 O3A-C67
 1.4 with sigma of 0.01
 C93-C92 \\sim C93A-C92
 with sigma of 0.02
 O3A-C67 \\sim O3-C67
 with sigma of 0.02
 O3A-C71A \\sim O3-C71
 with sigma of 0.02
3. Uiso/Uaniso restraints and constraints
Uanis(C71) \\sim Ueq, Uanis(C71A) \\sim Ueq: with sigma of 0.01 and sigma for
terminal atoms of 0.02
4. Rigid body (RIGU) restrains
 C93
 with sigma for 1-2 distances of 0.001 and sigma for 1-3 distances of 0.002
 C93A
 with sigma for 1-2 distances of 0.001 and sigma for 1-3 distances of 0.002
 O3A, C71A
 with sigma for 1-2 distances of 0.001 and sigma for 1-3 distances of 0.002
 O3, C71
 with sigma for 1-2 distances of 0.001 and sigma for 1-3 distances of 0.002
5. Others
 Sof(C93A)=Sof(H93D)=Sof(H93E)=Sof(H93F)=1-FVAR(1)
 Sof(C93)=Sof(H93A)=Sof(H93B)=Sof(H93C)=FVAR(1)
 Sof(O3A)=Sof(C71A)=Sof(H71D)=Sof(H71E)=Sof(H71F)=1-FVAR(2)
 Sof(O3)=Sof(C71)=Sof(H71A)=Sof(H71B)=Sof(H71C)=FVAR(2)
 Sof(C96)=Sof(H96A)=Sof(H96B)=Sof(H96C)=1-FVAR(3)
6.a Secondary CH2 refined with riding coordinates:
 C55(H55A,H55B), C64(H64A,H64B), C73(H73A,H73B), C82(H82A,H82B), C91(H91A,H91B)
6.b Aromatic/amide H refined with riding coordinates:
 C3(H3), C5(H5), C12(H12), C14(H14), C20(H20), C21(H21), C23(H23), C24(H24),
 C26(H26), C29(H29), C32(H32), C33(H33), C35(H35), C36(H36), C39(H39), C41(H41),
  C48(H48), C50(H50), C57(H57), C60(H60), C66(H66), C69(H69), C75(H75),
 C78(H78), C84(H84), C87(H87)
6.c Idealised Me refined as rotating group:
 C7(H7A,H7B,H7C), C8(H8A,H8B,H8C), C9(H9A,H9B,H9C), C16(H16A,H16B,H16C),
 C17(H17A,H17B,H17C), C18(H18A,H18B,H18C), C43(H43A,H43B,H43C), C44(H44A,H44B,
 H44C), C45(H45A,H45B,H45C), C52(H52A,H52B,H52C), C53(H53A,H53B,H53C), C54(H54A,
 H54B,H54C), C62(H62A,H62B,H62C), C63(H63A,H63B,H63C), C71(H71A,H71B,H71C),
 C72(H72A,H72B,H72C), C80(H80A,H80B,H80C), C81(H81A,H81B,H81C), C89(H89A,H89B,
 H89C), C90(H90A,H90B,H90C), C93(H93A,H93B,H93C), C94(H94A,H94B,H94C), C97(H97A,
 H97B,H97C), C93A(H93D,H93E,H93F), C71A(H71D,H71E,H71F), C96(H96A,H96B,H96C)
;
_olex2_submission_special_instructions 'No special instructions were received'

loop_
_space_group_symop_operation_xyz
'x, y, z'
'-x+1/2, y+1/2, -z+1/2'
'-x, -y, -z'
'x-1/2, -y-1/2, z-1/2'

loop_
_atom_site_label
_atom_site_type_symbol
_atom_site_fract_x
_atom_site_fract_y
_atom_site_fract_z
_atom_site_U_iso_or_equiv
_atom_site_adp_type
_atom_site_occupancy
_atom_site_site_symmetry_order
_atom_site_calc_flag
_atom_site_refinement_flags_posn
_atom_site_refinement_flags_adp
_atom_site_refinement_flags_occupancy
_atom_site_disorder_assembly
_atom_site_disorder_group
O1 O 0.41564(16) 0.79309(11) 0.14186(7) 0.0656(6) Uani 1 1 d . . . . .
O2 O 0.09521(14) 0.77273(10) 0.23853(6) 0.0523(5) Uani 1 1 d . . . . .
O3 O 0.7310(8) 0.8818(14) 0.2336(5) 0.084(5) Uani 0.50(4) 1 d D U P A 1
O4 O 0.36741(17) 0.90366(13) 0.29168(8) 0.0742(7) Uani 1 1 d . . . . .
O5 O 0.85209(17) 0.65442(12) 0.32412(9) 0.0808(7) Uani 1 1 d . . . . .
O6 O 0.61523(16) 0.82758(10) 0.40086(7) 0.0629(6) Uani 1 1 d . . . . .
O7 O 0.50679(14) 0.48811(10) 0.27482(6) 0.0540(5) Uani 1 1 d . . . . .
O8 O 0.58010(14) 0.60828(10) 0.44573(6) 0.0508(5) Uani 1 1 d . . . . .
C1 C 0.18258(19) 0.43732(14) -0.00677(8) 0.0376(7) Uani 1 1 d . . . . .
C2 C 0.1084(2) 0.45051(14) -0.04268(9) 0.0422(7) Uani 1 1 d . . . . .
C3 C 0.0431(2) 0.40327(15) -0.05834(9) 0.0461(8) Uani 1 1 d . . . . .
H3 H -0.006880 0.413670 -0.082081 0.055 Uiso 1 1 calc R . . . .
C4 C 0.0477(2) 0.34197(15) -0.04091(9) 0.0432(7) Uani 1 1 d . . . . .
C5 C 0.1212(2) 0.32833(15) -0.00625(9) 0.0444(7) Uani 1 1 d . . . . .
H5 H 0.126931 0.286103 0.005815 0.053 Uiso 1 1 calc R . . . .
C6 C 0.1870(2) 0.37446(14) 0.01150(9) 0.0425(7) Uani 1 1 d . . . . .
C7 C 0.0954(2) 0.51682(16) -0.06290(11) 0.0635(9) Uani 1 1 d . . . . .
H7A H 0.157883 0.533354 -0.070217 0.095 Uiso 1 1 calc GR . . . .
H7B H 0.069072 0.544965 -0.040126 0.095 Uiso 1 1 calc GR . . . .
H7C H 0.050802 0.515223 -0.091477 0.095 Uiso 1 1 calc GR . . . .
C8 C -0.0249(2) 0.29225(16) -0.05921(10) 0.0571(9) Uani 1 1 d . . . . .
H8A H -0.021133 0.286041 -0.092715 0.086 Uiso 1 1 calc GR . . . .
H8B H -0.089914 0.306593 -0.054049 0.086 Uiso 1 1 calc GR . . . .
H8C H -0.010910 0.251807 -0.042748 0.086 Uiso 1 1 calc GR . . . .
C9 C 0.2649(2) 0.35482(16) 0.04972(10) 0.0565(9) Uani 1 1 d . . . . .
H9A H 0.328333 0.358736 0.038101 0.085 Uiso 1 1 calc GR . . . .
H9B H 0.254471 0.310420 0.058746 0.085 Uiso 1 1 calc GR . . . .
H9C H 0.262141 0.382676 0.076912 0.085 Uiso 1 1 calc GR . . . .
C10 C 0.32152(19) 0.52679(14) -0.02032(9) 0.0407(7) Uani 1 1 d . . . . .
C11 C 0.3821(2) 0.49329(15) -0.04832(9) 0.0469(8) Uani 1 1 d . . . . .
C12 C 0.4323(2) 0.52574(17) -0.08011(9) 0.0513(8) Uani 1 1 d . . . . .
H12 H 0.471045 0.501891 -0.099159 0.062 Uiso 1 1 calc R . . . .
C13 C 0.4283(2) 0.59091(16) -0.08524(9) 0.0478(8) Uani 1 1 d . . . . .
C14 C 0.3702(2) 0.62379(16) -0.05745(9) 0.0504(8) Uani 1 1 d . . . . .
H14 H 0.366012 0.668922 -0.060498 0.061 Uiso 1 1 calc R . . . .
C15 C 0.3175(2) 0.59408(15) -0.02526(9) 0.0446(7) Uani 1 1 d . . . . .
C16 C 0.3982(2) 0.42202(16) -0.04241(11) 0.0623(9) Uani 1 1 d . . . . .
H16A H 0.335803 0.400189 -0.043838 0.093 Uiso 1 1 calc GR . . . .
H16B H 0.434792 0.413671 -0.012120 0.093 Uiso 1 1 calc GR . . . .
H16C H 0.434486 0.406129 -0.067455 0.093 Uiso 1 1 calc GR . . . .
C17 C 0.4841(2) 0.62388(17) -0.12024(10) 0.0623(9) Uani 1 1 d . . . . .
H17A H 0.527968 0.593302 -0.132836 0.093 Uiso 1 1 calc GR . . . .
H17B H 0.521471 0.659090 -0.105008 0.093 Uiso 1 1 calc GR . . . .
H17C H 0.439246 0.640765 -0.145722 0.093 Uiso 1 1 calc GR . . . .
C18 C 0.2551(2) 0.63586(15) 0.00227(10) 0.0572(9) Uani 1 1 d . . . . .
H18A H 0.245108 0.677272 -0.013354 0.086 Uiso 1 1 calc GR . . . .
H18B H 0.287167 0.642334 0.033826 0.086 Uiso 1 1 calc GR . . . .
H18C H 0.192673 0.615042 0.004180 0.086 Uiso 1 1 calc GR . . . .
C19 C 0.25522(19) 0.51104(14) 0.06493(8) 0.0393(7) Uani 1 1 d . . . . .
C20 C 0.1752(2) 0.50027(14) 0.08902(9) 0.0434(7) Uani 1 1 d . . . . .
H20 H 0.120914 0.478800 0.073628 0.052 Uiso 1 1 calc R . . . .
C21 C 0.1723(2) 0.51992(14) 0.13475(8) 0.0429(7) Uani 1 1 d . . . . .
H21 H 0.115239 0.513537 0.149584 0.052 Uiso 1 1 calc R . . . .
C22 C 0.25096(19) 0.54859(13) 0.15908(8) 0.0360(6) Uani 1 1 d . . . . .
C23 C 0.3329(2) 0.55805(15) 0.13654(9) 0.0450(7) Uani 1 1 d . . . . .
H23 H 0.388922 0.576146 0.153025 0.054 Uiso 1 1 calc R . . . .
C24 C 0.3336(2) 0.54116(15) 0.08988(9) 0.0461(8) Uani 1 1 d . . . . .
H24 H 0.389149 0.550408 0.074500 0.055 Uiso 1 1 calc R . . . .
C25 C 0.24715(18) 0.56703(13) 0.20919(8) 0.0343(6) Uani 1 1 d . . . . .
C26 C 0.29847(18) 0.53099(13) 0.24392(8) 0.0359(6) Uani 1 1 d . . . . .
H26 H 0.338491 0.497401 0.234911 0.043 Uiso 1 1 calc R . . . .
C27 C 0.29370(18) 0.54203(13) 0.29124(8) 0.0356(6) Uani 1 1 d . . . . .
C28 C 0.23325(18) 0.59113(13) 0.30410(8) 0.0342(6) Uani 1 1 d . . . . .
C29 C 0.18554(19) 0.62858(13) 0.26946(8) 0.0386(7) Uani 1 1 d . . . . .
H29 H 0.147042 0.662944 0.278537 0.046 Uiso 1 1 calc R . . . .
C30 C 0.19107(18) 0.61847(13) 0.22197(8) 0.0350(6) Uani 1 1 d . . . . .
C31 C 0.21321(19) 0.60227(13) 0.35322(8) 0.0363(7) Uani 1 1 d . . . . .
C32 C 0.1350(2) 0.57233(15) 0.37038(9) 0.0476(8) Uani 1 1 d . . . . .
H32 H 0.096509 0.543645 0.350859 0.057 Uiso 1 1 calc R . . . .
C33 C 0.1122(2) 0.58346(15) 0.41506(9) 0.0487(8) Uani 1 1 d . . . . .
H33 H 0.056993 0.563388 0.425324 0.058 Uiso 1 1 calc R . . . .
C34 C 0.16844(19) 0.62369(13) 0.44584(8) 0.0383(7) Uani 1 1 d . . . . .
C35 C 0.2461(2) 0.65334(14) 0.42784(9) 0.0422(7) Uani 1 1 d . . . . .
H35 H 0.286250 0.680800 0.447612 0.051 Uiso 1 1 calc R . . . .
C36 C 0.26707(19) 0.64452(14) 0.38278(9) 0.0419(7) Uani 1 1 d . . . . .
H36 H 0.318852 0.667458 0.371605 0.050 Uiso 1 1 calc R . . . .
C37 C 0.0408(2) 0.62883(14) 0.51063(9) 0.0424(7) Uani 1 1 d . . . . .
C38 C -0.0306(2) 0.66763(16) 0.48644(9) 0.0523(8) Uani 1 1 d . . . . .
C39 C -0.1245(2) 0.66768(18) 0.49927(11) 0.0623(9) Uani 1 1 d . . . . .
H39 H -0.170991 0.695237 0.483359 0.075 Uiso 1 1 calc R . . . .
C40 C -0.1519(2) 0.62859(18) 0.53463(11) 0.0612(9) Uani 1 1 d . . . . .
C41 C -0.0826(2) 0.58933(17) 0.55737(10) 0.0575(9) Uani 1 1 d . . . . .
H41 H -0.100351 0.561475 0.581100 0.069 Uiso 1 1 calc R . . . .
C42 C 0.0124(2) 0.58935(15) 0.54658(9) 0.0488(8) Uani 1 1 d . . . . .
C43 C -0.0089(3) 0.7143(2) 0.44928(12) 0.0847(13) Uani 1 1 d . . . . .
H43A H 0.035388 0.694664 0.429122 0.127 Uiso 1 1 calc GR . . . .
H43B H 0.020986 0.752660 0.463963 0.127 Uiso 1 1 calc GR . . . .
H43C H -0.068922 0.726088 0.430528 0.127 Uiso 1 1 calc GR . . . .
C44 C -0.2529(2) 0.6299(2) 0.54937(13) 0.0843(13) Uani 1 1 d . . . . .
H44A H -0.286146 0.668527 0.537118 0.126 Uiso 1 1 calc GR . . . .
H44B H -0.249738 0.629833 0.583536 0.126 Uiso 1 1 calc GR . . . .
H44C H -0.288361 0.592087 0.537011 0.126 Uiso 1 1 calc GR . . . .
C45 C 0.0817(2) 0.54460(19) 0.57373(11) 0.0716(11) Uani 1 1 d . . . . .
H45A H 0.094974 0.508130 0.554020 0.107 Uiso 1 1 calc GR . . . .
H45B H 0.053194 0.529336 0.601431 0.107 Uiso 1 1 calc GR . . . .
H45C H 0.141971 0.567216 0.583395 0.107 Uiso 1 1 calc GR . . . .
C46 C 0.2374(2) 0.63814(14) 0.53486(9) 0.0396(7) Uani 1 1 d . . . . .
C47 C 0.2533(2) 0.69327(14) 0.56261(9) 0.0422(7) Uani 1 1 d . . . . .
C48 C 0.3352(2) 0.69800(15) 0.59438(9) 0.0484(8) Uani 1 1 d . . . . .
H48 H 0.345127 0.735853 0.612436 0.058 Uiso 1 1 calc R . . . .
C49 C 0.4029(2) 0.64921(17) 0.60059(10) 0.0526(8) Uani 1 1 d . . . . .
C50 C 0.3871(2) 0.59510(16) 0.57402(10) 0.0507(8) Uani 1 1 d . . . . .
H50 H 0.431697 0.560768 0.578385 0.061 Uiso 1 1 calc R . . . .
C51 C 0.3074(2) 0.58901(15) 0.54069(9) 0.0454(7) Uani 1 1 d . . . . .
C52 C 0.1832(2) 0.74761(15) 0.55849(10) 0.0559(8) Uani 1 1 d . . . . .
H52A H 0.218484 0.788146 0.561509 0.084 Uiso 1 1 calc GR . . . .
H52B H 0.140220 0.744407 0.583284 0.084 Uiso 1 1 calc GR . . . .
H52C H 0.145048 0.745869 0.527990 0.084 Uiso 1 1 calc GR . . . .
C53 C 0.4901(2) 0.65469(19) 0.63568(12) 0.0746(11) Uani 1 1 d . . . . .
H53A H 0.548311 0.656768 0.619337 0.112 Uiso 1 1 calc GR . . . .
H53B H 0.493602 0.617339 0.656308 0.112 Uiso 1 1 calc GR . . . .
H53C H 0.485126 0.693554 0.654276 0.112 Uiso 1 1 calc GR . . . .
C54 C 0.2955(2) 0.52741(15) 0.51297(11) 0.0577(9) Uani 1 1 d . . . . .
H54A H 0.317061 0.533953 0.481963 0.087 Uiso 1 1 calc GR . . . .
H54B H 0.227465 0.514754 0.509672 0.087 Uiso 1 1 calc GR . . . .
H54C H 0.334297 0.493724 0.529351 0.087 Uiso 1 1 calc GR . . . .
C55 C 0.1422(2) 0.66543(14) 0.18709(9) 0.0445(7) Uani 1 1 d . . . . .
H55A H 0.075901 0.674098 0.194931 0.053 Uiso 1 1 calc R . . . .
H55B H 0.137745 0.646659 0.155381 0.053 Uiso 1 1 calc R . . . .
C56 C 0.1988(2) 0.72767(14) 0.18777(8) 0.0409(7) Uani 1 1 d . . . . .
C57 C 0.2786(2) 0.73197(15) 0.16300(9) 0.0465(8) Uani 1 1 d . . . . .
H57 H 0.294668 0.697029 0.144204 0.056 Uiso 1 1 calc R . . . .
C58 C 0.3360(2) 0.78690(16) 0.16519(10) 0.0492(8) Uani 1 1 d . . . . .
C59 C 0.3135(2) 0.83780(15) 0.19247(9) 0.0489(8) Uani 1 1 d . . . . .
C60 C 0.2330(2) 0.83363(15) 0.21660(9) 0.0496(8) Uani 1 1 d . . . . .
H60 H 0.216132 0.868995 0.234793 0.060 Uiso 1 1 calc R . . . .
C61 C 0.1760(2) 0.77900(14) 0.21493(9) 0.0428(7) Uani 1 1 d . . . . .
C62 C 0.4334(3) 0.74465(19) 0.10884(12) 0.0784(11) Uani 1 1 d . . . . .
H62A H 0.375011 0.737807 0.087433 0.118 Uiso 1 1 calc GR . . . .
H62B H 0.451117 0.704784 0.125385 0.118 Uiso 1 1 calc GR . . . .
H62C H 0.486180 0.758137 0.091059 0.118 Uiso 1 1 calc GR . . . .
C63 C 0.0674(3) 0.82617(17) 0.26429(12) 0.0727(11) Uani 1 1 d . . . . .
H63A H 0.065611 0.864387 0.244556 0.109 Uiso 1 1 calc GR . . . .
H63B H 0.114117 0.832457 0.291729 0.109 Uiso 1 1 calc GR . . . .
H63C H 0.003354 0.818593 0.274378 0.109 Uiso 1 1 calc GR . . . .
C64 C 0.3765(2) 0.89804(16) 0.19554(10) 0.0588(9) Uani 1 1 d . . . . .
H64A H 0.396487 0.907357 0.164205 0.071 Uiso 1 1 calc R . . . .
H64B H 0.337422 0.934560 0.204674 0.071 Uiso 1 1 calc R . . . .
C65 C 0.4657(2) 0.89267(15) 0.22988(10) 0.0522(8) Uani 1 1 d . . . . .
C66 C 0.5572(3) 0.88612(17) 0.21592(11) 0.0652(10) Uani 1 1 d . . . . .
H66 H 0.564779 0.886073 0.183502 0.078 Uiso 1 1 calc R . . . .
C67 C 0.6376(2) 0.87966(17) 0.24754(11) 0.0605(9) Uani 1 1 d D . . . .
C68 C 0.6308(2) 0.88186(14) 0.29502(10) 0.0490(8) Uani 1 1 d . . . . .
C69 C 0.5399(3) 0.88986(15) 0.30914(10) 0.0568(9) Uani 1 1 d . . . . .
H69 H 0.533169 0.892528 0.341594 0.068 Uiso 1 1 calc R . . . .
C70 C 0.4584(2) 0.89413(15) 0.27783(11) 0.0526(8) Uani 1 1 d . . . . .
C71 C 0.7352(14) 0.8859(17) 0.1842(4) 0.097(5) Uani 0.50(4) 1 d D U P A 1
H71A H 0.700203 0.849744 0.168806 0.145 Uiso 0.50(4) 1 calc GR . P A 1
H71B H 0.802596 0.884662 0.177371 0.145 Uiso 0.50(4) 1 calc GR . P A 1
H71C H 0.705500 0.925972 0.172494 0.145 Uiso 0.50(4) 1 calc GR . P A 1
C72 C 0.3446(3) 0.8649(2) 0.32935(13) 0.0873(12) Uani 1 1 d . . . . .
H72A H 0.277343 0.872203 0.335082 0.131 Uiso 1 1 calc GR . . . .
H72B H 0.387108 0.875871 0.357435 0.131 Uiso 1 1 calc GR . . . .
H72C H 0.353443 0.819854 0.321593 0.131 Uiso 1 1 calc GR . . . .
C73 C 0.7185(2) 0.87318(15) 0.33073(10) 0.0529(8) Uani 1 1 d . . . . .
H73A H 0.777454 0.885639 0.316473 0.063 Uiso 1 1 calc R . . . .
H73B H 0.712457 0.901572 0.357776 0.063 Uiso 1 1 calc R . . . .
C74 C 0.7280(2) 0.80486(15) 0.34732(9) 0.0468(8) Uani 1 1 d . . . . .
C75 C 0.7886(2) 0.76191(17) 0.32863(10) 0.0542(8) Uani 1 1 d . . . . .
H75 H 0.828247 0.776147 0.305741 0.065 Uiso 1 1 calc R . . . .
C76 C 0.7930(2) 0.69883(16) 0.34244(11) 0.0523(8) Uani 1 1 d . . . . .
C77 C 0.7350(2) 0.67589(15) 0.37537(10) 0.0459(7) Uani 1 1 d . . . . .
C78 C 0.6766(2) 0.71939(16) 0.39447(10) 0.0499(8) Uani 1 1 d . . . . .
H78 H 0.637213 0.705266 0.417506 0.060 Uiso 1 1 calc R . . . .
C79 C 0.6730(2) 0.78260(16) 0.38152(10) 0.0489(8) Uani 1 1 d . . . . .
C80 C 0.9298(3) 0.6773(2) 0.30023(15) 0.0985(14) Uani 1 1 d . . . . .
H80A H 0.971496 0.641521 0.293514 0.148 Uiso 1 1 calc GR . . . .
H80B H 0.967228 0.708630 0.319858 0.148 Uiso 1 1 calc GR . . . .
H80C H 0.904131 0.697634 0.270892 0.148 Uiso 1 1 calc GR . . . .
C81 C 0.5424(3) 0.80399(18) 0.42807(13) 0.0774(11) Uani 1 1 d . . . . .
H81A H 0.500623 0.774068 0.409274 0.116 Uiso 1 1 calc GR . . . .
H81B H 0.503815 0.839788 0.437796 0.116 Uiso 1 1 calc GR . . . .
H81C H 0.573004 0.781965 0.455758 0.116 Uiso 1 1 calc GR . . . .
C82 C 0.7325(2) 0.60605(15) 0.38927(11) 0.0526(8) Uani 1 1 d . . . . .
H82A H 0.746898 0.602282 0.423550 0.063 Uiso 1 1 calc R . . . .
H82B H 0.782879 0.582416 0.374459 0.063 Uiso 1 1 calc R . . . .
C83 C 0.6343(2) 0.57643(14) 0.37442(10) 0.0433(7) Uani 1 1 d . . . . .
C84 C 0.6162(2) 0.54567(14) 0.33151(10) 0.0449(7) Uani 1 1 d . . . . .
H84 H 0.666888 0.542116 0.311996 0.054 Uiso 1 1 calc R . . . .
C85 C 0.5271(2) 0.52014(13) 0.31629(9) 0.0408(7) Uani 1 1 d . . . . .
C86 C 0.45105(19) 0.52574(13) 0.34390(9) 0.0391(7) Uani 1 1 d . . . . .
C87 C 0.4690(2) 0.55421(13) 0.38737(8) 0.0395(7) Uani 1 1 d . . . . .
H87 H 0.418685 0.556461 0.407200 0.047 Uiso 1 1 calc R . . . .
C88 C 0.5590(2) 0.57957(14) 0.40272(9) 0.0421(7) Uani 1 1 d . . . . .
C89 C 0.5778(3) 0.48928(19) 0.24246(11) 0.0725(11) Uani 1 1 d . . . . .
H89A H 0.551249 0.469989 0.212899 0.109 Uiso 1 1 calc GR . . . .
H89B H 0.634637 0.465063 0.255271 0.109 Uiso 1 1 calc GR . . . .
H89C H 0.596423 0.533590 0.236995 0.109 Uiso 1 1 calc GR . . . .
C90 C 0.5068(2) 0.60834(19) 0.47674(10) 0.0663(10) Uani 1 1 d . . . . .
H90A H 0.450613 0.632023 0.462558 0.100 Uiso 1 1 calc GR . . . .
H90B H 0.531313 0.628780 0.506205 0.100 Uiso 1 1 calc GR . . . .
H90C H 0.487939 0.564250 0.482801 0.100 Uiso 1 1 calc GR . . . .
C91 C 0.35138(19) 0.49980(13) 0.32773(9) 0.0389(7) Uani 1 1 d . . . . .
H91A H 0.314508 0.495280 0.355170 0.047 Uiso 1 1 calc R . . . .
H91B H 0.358317 0.456705 0.314302 0.047 Uiso 1 1 calc R . . . .
B1 B 0.2553(2) 0.49129(16) 0.01262(10) 0.0403(8) Uani 1 1 d . . . . .
B2 B 0.1470(2) 0.63087(16) 0.49774(10) 0.0412(8) Uani 1 1 d . . . . .
O9 O 0.5098(2) 0.63822(16) 0.20193(11) 0.1173(11) Uani 1 1 d . . . . .
C92 C 0.5236(3) 0.6758(2) 0.23401(16) 0.0835(12) Uani 1 1 d D . . . .
C93 C 0.6084(17) 0.7177(15) 0.2276(17) 0.190(11) Uani 0.58(5) 1 d D U P B 1
H93A H 0.658616 0.711026 0.253475 0.285 Uiso 0.58(5) 1 calc GR . P B 1
H93B H 0.588123 0.762598 0.226956 0.285 Uiso 0.58(5) 1 calc GR . P B 1
H93C H 0.633839 0.707015 0.198036 0.285 Uiso 0.58(5) 1 calc GR . P B 1
C94 C 0.4525(4) 0.6888(2) 0.26770(17) 0.1169(16) Uani 1 1 d . . . . .
H94A H 0.425249 0.731572 0.262086 0.175 Uiso 1 1 calc GR . . . .
H94B H 0.484498 0.686377 0.299588 0.175 Uiso 1 1 calc GR . . . .
H94C H 0.400763 0.656964 0.263744 0.175 Uiso 1 1 calc GR . . . .
O10 O 0.8689(4) 0.6637(3) 0.17755(16) 0.1763(18) Uani 1 1 d . . . . .
C95 C 0.8457(5) 0.6060(4) 0.1774(2) 0.130(2) Uani 1 1 d . . . . .
C97 C 0.7527(5) 0.5842(4) 0.1525(2) 0.196(3) Uani 1 1 d . . . . .
H97A H 0.710639 0.621161 0.145333 0.294 Uiso 1 1 calc GR . . . .
H97B H 0.721291 0.554349 0.172392 0.294 Uiso 1 1 calc GR . . . .
H97C H 0.764929 0.562766 0.123448 0.294 Uiso 1 1 calc GR . . . .
C93A C 0.6191(10) 0.7012(12) 0.2510(7) 0.092(6) Uani 0.42(5) 1 d D U P B 2
H93D H 0.641131 0.681480 0.281065 0.138 Uiso 0.42(5) 1 calc GR . P B 2
H93E H 0.614854 0.747614 0.254915 0.138 Uiso 0.42(5) 1 calc GR . P B 2
H93F H 0.664907 0.691500 0.228330 0.138 Uiso 0.42(5) 1 calc GR . P B 2
O3A O 0.7282(8) 0.8600(13) 0.2360(4) 0.073(5) Uani 0.50(4) 1 d D U P A 2
C71A C 0.7461(12) 0.8468(17) 0.1890(4) 0.089(6) Uani 0.50(4) 1 d D U P A 2
H71D H 0.735199 0.885528 0.170118 0.133 Uiso 0.50(4) 1 calc GR . P A 2
H71E H 0.702323 0.813022 0.176250 0.133 Uiso 0.50(4) 1 calc GR . P A 2
H71F H 0.812967 0.832664 0.188420 0.133 Uiso 0.50(4) 1 calc GR . P A 2
C96 C 0.9105(6) 0.5604(3) 0.1994(3) 0.201(5) Uani 0.996(14) 1 d . . P C 2
H96A H 0.968960 0.582093 0.213079 0.302 Uiso 0.996(14) 1 calc GR . P C 2
H96B H 0.927583 0.529172 0.176218 0.302 Uiso 0.996(14) 1 calc GR . P C 2
H96C H 0.879827 0.538364 0.224025 0.302 Uiso 0.996(14) 1 calc GR . P C 2

loop_
_atom_site_aniso_label
_atom_site_aniso_U_11
_atom_site_aniso_U_22
_atom_site_aniso_U_33
_atom_site_aniso_U_23
_atom_site_aniso_U_13
_atom_site_aniso_U_12
O1 0.0645(15) 0.0753(17) 0.0605(13) 0.0055(12) 0.0238(12) -0.0005(12)
O2 0.0589(13) 0.0513(14) 0.0497(11) 0.0032(10) 0.0197(10) 0.0109(11)
O3 0.069(6) 0.121(14) 0.066(4) -0.011(5) 0.029(4) -0.026(5)
O4 0.0705(16) 0.097(2) 0.0571(13) -0.0079(13) 0.0183(12) 0.0129(14)
O5 0.0696(16) 0.0732(18) 0.1065(19) -0.0085(15) 0.0418(15) -0.0017(14)
O6 0.0797(16) 0.0522(15) 0.0611(13) -0.0004(11) 0.0273(12) -0.0018(12)
O7 0.0544(13) 0.0602(15) 0.0476(12) -0.0136(10) 0.0064(10) 0.0026(11)
O8 0.0504(12) 0.0630(15) 0.0377(10) -0.0036(10) -0.0013(9) -0.0091(10)
C1 0.0400(16) 0.0440(19) 0.0300(13) -0.0017(13) 0.0092(12) 0.0063(14)
C2 0.0457(18) 0.0457(19) 0.0346(14) 0.0002(13) 0.0008(13) 0.0015(15)
C3 0.0445(18) 0.056(2) 0.0358(15) 0.0018(15) -0.0044(13) 0.0028(16)
C4 0.0415(17) 0.050(2) 0.0385(15) -0.0076(14) 0.0060(13) 0.0004(15)
C5 0.0495(18) 0.0430(19) 0.0419(16) -0.0027(14) 0.0099(14) 0.0034(15)
C6 0.0474(18) 0.048(2) 0.0323(14) -0.0035(14) 0.0062(13) 0.0068(15)
C7 0.062(2) 0.063(2) 0.061(2) 0.0125(18) -0.0145(17) -0.0054(18)
C8 0.058(2) 0.054(2) 0.0598(19) -0.0136(16) 0.0065(16) -0.0050(17)
C9 0.063(2) 0.057(2) 0.0475(17) 0.0053(15) -0.0042(15) 0.0120(17)
C10 0.0389(16) 0.048(2) 0.0343(14) -0.0056(13) -0.0008(12) 0.0041(14)
C11 0.0432(18) 0.054(2) 0.0435(16) -0.0033(15) 0.0051(14) 0.0028(15)
C12 0.0433(18) 0.072(3) 0.0399(16) -0.0006(16) 0.0086(14) 0.0080(17)
C13 0.0406(18) 0.059(2) 0.0423(16) 0.0052(15) -0.0021(13) -0.0035(16)
C14 0.054(2) 0.054(2) 0.0427(17) 0.0021(15) 0.0004(15) -0.0012(16)
C15 0.0436(18) 0.053(2) 0.0356(15) -0.0018(14) -0.0027(13) 0.0013(15)
C16 0.065(2) 0.059(2) 0.067(2) -0.0045(17) 0.0255(17) 0.0092(18)
C17 0.054(2) 0.080(3) 0.0546(19) 0.0109(18) 0.0099(16) -0.0061(18)
C18 0.069(2) 0.046(2) 0.0569(19) -0.0045(15) 0.0080(16) 0.0079(17)
C19 0.0365(16) 0.0484(19) 0.0321(14) -0.0014(13) -0.0013(12) 0.0045(14)
C20 0.0404(17) 0.052(2) 0.0370(15) -0.0047(13) -0.0008(13) -0.0063(14)
C21 0.0402(17) 0.059(2) 0.0303(14) -0.0036(14) 0.0066(12) -0.0036(15)
C22 0.0352(16) 0.0398(17) 0.0322(14) -0.0006(12) -0.0006(12) 0.0029(13)
C23 0.0366(16) 0.061(2) 0.0358(15) -0.0083(14) -0.0046(12) 0.0004(15)
C24 0.0341(16) 0.062(2) 0.0417(16) -0.0056(15) 0.0035(13) 0.0029(15)
C25 0.0335(15) 0.0380(17) 0.0303(13) -0.0040(12) -0.0014(11) -0.0013(13)
C26 0.0393(16) 0.0364(17) 0.0313(14) -0.0061(12) 0.0002(12) 0.0052(13)
C27 0.0355(15) 0.0372(17) 0.0333(14) -0.0007(12) -0.0008(12) -0.0032(13)
C28 0.0330(15) 0.0379(17) 0.0309(13) -0.0024(12) -0.0004(11) -0.0002(13)
C29 0.0417(16) 0.0399(18) 0.0344(14) -0.0061(13) 0.0051(12) 0.0040(14)
C30 0.0301(15) 0.0396(18) 0.0343(14) 0.0042(12) -0.0010(11) -0.0007(13)
C31 0.0409(16) 0.0364(17) 0.0306(14) -0.0024(12) -0.0011(12) 0.0017(13)
C32 0.0521(19) 0.057(2) 0.0336(15) -0.0089(14) 0.0028(13) -0.0140(16)
C33 0.0463(18) 0.063(2) 0.0387(16) -0.0066(15) 0.0109(13) -0.0102(16)
C34 0.0376(16) 0.0430(18) 0.0335(14) 0.0007(13) -0.0007(12) 0.0030(14)
C35 0.0452(17) 0.0448(19) 0.0355(15) -0.0081(13) -0.0017(13) -0.0037(14)
C36 0.0403(17) 0.0488(19) 0.0365(15) -0.0021(14) 0.0039(13) -0.0093(14)
C37 0.0433(17) 0.053(2) 0.0302(14) -0.0077(13) 0.0019(13) 0.0013(15)
C38 0.051(2) 0.067(2) 0.0385(16) -0.0050(15) 0.0025(14) 0.0154(17)
C39 0.052(2) 0.079(3) 0.054(2) -0.0134(18) -0.0043(16) 0.0166(19)
C40 0.047(2) 0.084(3) 0.0519(19) -0.0282(19) 0.0019(16) -0.0060(19)
C41 0.056(2) 0.073(2) 0.0447(17) -0.0144(17) 0.0114(16) -0.0158(19)
C42 0.0514(19) 0.057(2) 0.0375(15) -0.0059(15) 0.0011(14) -0.0033(16)
C43 0.080(3) 0.105(3) 0.071(2) 0.034(2) 0.014(2) 0.041(2)
C44 0.047(2) 0.121(4) 0.085(3) -0.041(2) 0.0097(18) -0.010(2)
C45 0.066(2) 0.089(3) 0.059(2) 0.030(2) 0.0034(17) -0.007(2)
C46 0.0442(17) 0.0409(18) 0.0340(14) 0.0038(13) 0.0060(12) -0.0014(14)
C47 0.0488(18) 0.0418(19) 0.0367(15) 0.0057(14) 0.0070(13) -0.0072(15)
C48 0.058(2) 0.048(2) 0.0379(16) 0.0002(14) 0.0007(14) -0.0101(17)
C49 0.058(2) 0.058(2) 0.0395(16) 0.0117(16) -0.0062(14) -0.0089(18)
C50 0.0504(19) 0.050(2) 0.0493(17) 0.0107(16) -0.0056(15) 0.0048(16)
C51 0.0515(19) 0.046(2) 0.0378(15) 0.0033(14) 0.0032(14) 0.0018(15)
C52 0.060(2) 0.049(2) 0.0610(19) -0.0073(16) 0.0141(16) -0.0001(17)
C53 0.074(2) 0.078(3) 0.066(2) 0.020(2) -0.0267(18) -0.011(2)
C54 0.066(2) 0.046(2) 0.0603(19) 0.0004(16) 0.0019(16) 0.0084(17)
C55 0.0488(18) 0.054(2) 0.0296(14) -0.0019(13) -0.0002(13) 0.0088(15)
C56 0.0479(17) 0.049(2) 0.0252(13) 0.0106(13) 0.0009(12) 0.0132(15)
C57 0.0548(19) 0.052(2) 0.0331(14) 0.0022(14) 0.0053(13) 0.0141(17)
C58 0.0512(19) 0.058(2) 0.0387(16) 0.0110(15) 0.0080(14) 0.0078(17)
C59 0.055(2) 0.052(2) 0.0392(16) 0.0165(15) 0.0030(14) 0.0052(16)
C60 0.062(2) 0.047(2) 0.0399(16) 0.0095(14) 0.0058(15) 0.0144(17)
C61 0.0476(18) 0.044(2) 0.0366(15) 0.0068(14) 0.0045(13) 0.0087(16)
C62 0.080(3) 0.089(3) 0.072(2) 0.002(2) 0.037(2) 0.010(2)
C63 0.088(3) 0.059(2) 0.079(2) -0.0131(19) 0.041(2) 0.011(2)
C64 0.070(2) 0.053(2) 0.0537(19) 0.0181(16) 0.0071(17) -0.0003(18)
C65 0.067(2) 0.044(2) 0.0471(18) 0.0053(15) 0.0090(16) -0.0080(16)
C66 0.067(2) 0.083(3) 0.0476(18) 0.0042(18) 0.0160(18) -0.016(2)
C67 0.052(2) 0.079(3) 0.0525(19) -0.0039(18) 0.0170(17) -0.0174(19)
C68 0.061(2) 0.0351(19) 0.0515(18) -0.0063(14) 0.0096(16) -0.0118(15)
C69 0.073(2) 0.055(2) 0.0434(17) -0.0095(15) 0.0127(17) -0.0037(18)
C70 0.059(2) 0.047(2) 0.0531(19) -0.0094(15) 0.0115(17) 0.0023(16)
C71 0.086(8) 0.143(14) 0.066(4) -0.014(6) 0.033(4) -0.018(9)
C72 0.082(3) 0.107(3) 0.078(3) 0.001(2) 0.032(2) 0.000(2)
C73 0.058(2) 0.050(2) 0.0507(18) -0.0066(15) 0.0081(15) -0.0148(16)
C74 0.0449(18) 0.059(2) 0.0361(15) -0.0067(15) 0.0006(13) -0.0148(16)
C75 0.0478(19) 0.063(2) 0.0537(18) -0.0066(17) 0.0126(15) -0.0160(17)
C76 0.0411(18) 0.053(2) 0.0638(19) -0.0117(17) 0.0113(15) -0.0031(16)
C77 0.0370(17) 0.050(2) 0.0507(17) -0.0016(15) 0.0021(14) -0.0054(15)
C78 0.0464(19) 0.056(2) 0.0475(17) 0.0012(16) 0.0045(14) -0.0074(16)
C79 0.0499(19) 0.049(2) 0.0480(17) -0.0076(16) 0.0084(14) -0.0059(16)
C80 0.079(3) 0.108(4) 0.118(3) 0.003(3) 0.055(3) 0.001(3)
C81 0.084(3) 0.074(3) 0.081(2) 0.000(2) 0.041(2) 0.001(2)
C82 0.0454(18) 0.052(2) 0.0595(19) 0.0019(16) 0.0000(15) -0.0042(16)
C83 0.0387(17) 0.0408(19) 0.0493(17) 0.0066(14) -0.0007(14) 0.0039(14)
C84 0.0440(18) 0.0459(19) 0.0443(16) 0.0028(14) 0.0024(13) 0.0098(15)
C85 0.0473(18) 0.0376(18) 0.0365(15) -0.0010(13) -0.0002(13) 0.0087(14)
C86 0.0411(17) 0.0365(17) 0.0375(15) 0.0050(13) -0.0062(13) 0.0033(13)
C87 0.0401(17) 0.0428(18) 0.0345(14) 0.0028(13) -0.0017(12) 0.0023(14)
C88 0.0470(18) 0.0393(18) 0.0381(15) -0.0009(13) -0.0042(13) 0.0025(14)
C89 0.077(3) 0.091(3) 0.0524(19) -0.0209(19) 0.0222(18) 0.002(2)
C90 0.054(2) 0.096(3) 0.0479(18) -0.0245(18) 0.0029(16) -0.0059(19)
C91 0.0461(17) 0.0343(17) 0.0349(14) 0.0001(12) -0.0022(12) -0.0002(14)
B1 0.0374(19) 0.045(2) 0.0382(17) -0.0010(15) 0.0016(14) 0.0121(16)
B2 0.054(2) 0.032(2) 0.0367(17) -0.0006(14) 0.0007(15) 0.0035(16)
O9 0.126(3) 0.101(3) 0.115(2) -0.033(2) -0.036(2) -0.016(2)
C92 0.090(3) 0.053(3) 0.097(3) 0.003(2) -0.042(3) -0.007(2)
C93 0.167(13) 0.19(2) 0.20(3) -0.092(19) -0.038(16) -0.069(13)
C94 0.133(4) 0.108(4) 0.106(3) 0.006(3) -0.002(3) 0.004(3)
O10 0.224(5) 0.124(4) 0.174(4) 0.011(3) -0.014(3) -0.018(4)
C95 0.163(6) 0.119(5) 0.111(4) -0.037(4) 0.022(4) -0.017(5)
C97 0.130(5) 0.274(10) 0.179(6) -0.090(6) -0.016(5) -0.032(6)
C93A 0.065(9) 0.129(12) 0.080(9) -0.031(9) -0.003(7) -0.037(7)
O3A 0.058(5) 0.124(13) 0.039(3) -0.007(4) 0.008(3) -0.027(5)
C71A 0.082(6) 0.146(15) 0.042(4) 0.000(6) 0.018(4) 0.000(9)
C96 0.230(9) 0.076(5) 0.274(9) -0.022(5) -0.086(7) 0.039(5)

loop_
_atom_type_symbol
_atom_type_description
_atom_type_scat_dispersion_real
_atom_type_scat_dispersion_imag
_atom_type_scat_source
C C 0.0033 0.0016 'International Tables Vol C Tables 4.2.6.8 and 6.1.1.4'
H H 0.0000 0.0000 'International Tables Vol C Tables 4.2.6.8 and 6.1.1.4'
N N 0.0061 0.0033 'International Tables Vol C Tables 4.2.6.8 and 6.1.1.4'
O O 0.0106 0.0060 'International Tables Vol C Tables 4.2.6.8 and 6.1.1.4'
B B 0.0013 0.0007 'International Tables Vol C Tables 4.2.6.8 and 6.1.1.4'

loop_
_geom_angle_atom_site_label_1
_geom_angle_atom_site_label_2
_geom_angle_atom_site_label_3
_geom_angle
_geom_angle_site_symmetry_1
_geom_angle_site_symmetry_3
_geom_angle_publ_flag
C58 O1 C62 117.8(3) . . ?
C61 O2 C63 117.6(2) . . ?
C67 O3 C71 114.7(12) . . ?
C70 O4 C72 115.0(3) . . ?
C76 O5 C80 118.0(3) . . ?
C79 O6 C81 117.2(2) . . ?
C85 O7 C89 117.6(2) . . ?
C88 O8 C90 117.5(2) . . ?
C2 C1 C6 117.0(3) . . ?
C2 C1 B1 120.9(3) . . ?
C6 C1 B1 122.1(2) . . ?
C1 C2 C7 120.8(3) . . ?
C3 C2 C1 120.4(3) . . ?
C3 C2 C7 118.8(3) . . ?
C2 C3 H3 118.6 . . ?
C4 C3 C2 122.7(3) . . ?
C4 C3 H3 118.6 . . ?
C3 C4 C5 117.3(3) . . ?
C3 C4 C8 120.7(3) . . ?
C5 C4 C8 122.0(3) . . ?
C4 C5 H5 118.9 . . ?
C4 C5 C6 122.2(3) . . ?
C6 C5 H5 118.9 . . ?
C1 C6 C9 121.3(3) . . ?
C5 C6 C1 120.4(3) . . ?
C5 C6 C9 118.2(3) . . ?
C2 C7 H7A 109.5 . . ?
C2 C7 H7B 109.5 . . ?
C2 C7 H7C 109.5 . . ?
H7A C7 H7B 109.5 . . ?
H7A C7 H7C 109.5 . . ?
H7B C7 H7C 109.5 . . ?
C4 C8 H8A 109.5 . . ?
C4 C8 H8B 109.5 . . ?
C4 C8 H8C 109.5 . . ?
H8A C8 H8B 109.5 . . ?
H8A C8 H8C 109.5 . . ?
H8B C8 H8C 109.5 . . ?
C6 C9 H9A 109.5 . . ?
C6 C9 H9B 109.5 . . ?
C6 C9 H9C 109.5 . . ?
H9A C9 H9B 109.5 . . ?
H9A C9 H9C 109.5 . . ?
H9B C9 H9C 109.5 . . ?
C11 C10 C15 117.2(3) . . ?
C11 C10 B1 122.0(3) . . ?
C15 C10 B1 120.7(2) . . ?
C10 C11 C16 121.0(3) . . ?
C12 C11 C10 120.4(3) . . ?
C12 C11 C16 118.5(3) . . ?
C11 C12 H12 118.6 . . ?
C13 C12 C11 122.8(3) . . ?
C13 C12 H12 118.6 . . ?
C12 C13 C14 116.9(3) . . ?
C12 C13 C17 120.7(3) . . ?
C14 C13 C17 122.3(3) . . ?
C13 C14 H14 118.4 . . ?
C13 C14 C15 123.1(3) . . ?
C15 C14 H14 118.4 . . ?
C10 C15 C18 122.8(3) . . ?
C14 C15 C10 119.6(3) . . ?
C14 C15 C18 117.5(3) . . ?
C11 C16 H16A 109.5 . . ?
C11 C16 H16B 109.5 . . ?
C11 C16 H16C 109.5 . . ?
H16A C16 H16B 109.5 . . ?
H16A C16 H16C 109.5 . . ?
H16B C16 H16C 109.5 . . ?
C13 C17 H17A 109.5 . . ?
C13 C17 H17B 109.5 . . ?
C13 C17 H17C 109.5 . . ?
H17A C17 H17B 109.5 . . ?
H17A C17 H17C 109.5 . . ?
H17B C17 H17C 109.5 . . ?
C15 C18 H18A 109.5 . . ?
C15 C18 H18B 109.5 . . ?
C15 C18 H18C 109.5 . . ?
H18A C18 H18B 109.5 . . ?
H18A C18 H18C 109.5 . . ?
H18B C18 H18C 109.5 . . ?
C20 C19 C24 116.3(2) . . ?
C20 C19 B1 121.2(2) . . ?
C24 C19 B1 122.5(2) . . ?
C19 C20 H20 119.0 . . ?
C21 C20 C19 121.9(3) . . ?
C21 C20 H20 119.0 . . ?
C20 C21 H21 119.5 . . ?
C22 C21 C20 121.0(2) . . ?
C22 C21 H21 119.5 . . ?
C21 C22 C23 118.4(2) . . ?
C21 C22 C25 119.8(2) . . ?
C23 C22 C25 121.7(2) . . ?
C22 C23 H23 119.9 . . ?
C22 C23 C24 120.3(3) . . ?
C24 C23 H23 119.9 . . ?
C19 C24 H24 119.0 . . ?
C23 C24 C19 122.0(3) . . ?
C23 C24 H24 119.0 . . ?
C26 C25 C22 119.1(2) . . ?
C26 C25 C30 119.2(2) . . ?
C30 C25 C22 121.7(2) . . ?
C25 C26 H26 118.6 . . ?
C27 C26 C25 122.8(2) . . ?
C27 C26 H26 118.6 . . ?
C26 C27 C28 118.1(2) . . ?
C26 C27 C91 120.0(2) . . ?
C28 C27 C91 121.9(2) . . ?
C27 C28 C31 122.8(2) . . ?
C29 C28 C27 118.8(2) . . ?
C29 C28 C31 118.2(2) . . ?
C28 C29 H29 118.3 . . ?
C28 C29 C30 123.4(2) . . ?
C30 C29 H29 118.3 . . ?
C25 C30 C55 123.3(2) . . ?
C29 C30 C25 117.5(2) . . ?
C29 C30 C55 119.0(2) . . ?
C32 C31 C28 119.8(2) . . ?
C32 C31 C36 117.5(2) . . ?
C36 C31 C28 122.6(2) . . ?
C31 C32 H32 119.3 . . ?
C33 C32 C31 121.3(3) . . ?
C33 C32 H32 119.3 . . ?
C32 C33 H33 119.2 . . ?
C32 C33 C34 121.7(3) . . ?
C34 C33 H33 119.2 . . ?
C33 C34 B2 120.9(2) . . ?
C35 C34 C33 116.0(2) . . ?
C35 C34 B2 123.0(2) . . ?
C34 C35 H35 118.6 . . ?
C36 C35 C34 122.7(3) . . ?
C36 C35 H35 118.6 . . ?
C31 C36 H36 119.7 . . ?
C35 C36 C31 120.7(3) . . ?
C35 C36 H36 119.7 . . ?
C38 C37 C42 117.5(3) . . ?
C38 C37 B2 120.3(3) . . ?
C42 C37 B2 122.2(3) . . ?
C37 C38 C43 122.8(3) . . ?
C39 C38 C37 120.2(3) . . ?
C39 C38 C43 116.7(3) . . ?
C38 C39 H39 119.0 . . ?
C40 C39 C38 121.9(3) . . ?
C40 C39 H39 119.0 . . ?
C39 C40 C44 121.9(3) . . ?
C41 C40 C39 117.8(3) . . ?
C41 C40 C44 120.3(3) . . ?
C40 C41 H41 119.0 . . ?
C40 C41 C42 122.0(3) . . ?
C42 C41 H41 119.0 . . ?
C37 C42 C45 122.1(3) . . ?
C41 C42 C37 120.6(3) . . ?
C41 C42 C45 117.3(3) . . ?
C38 C43 H43A 109.5 . . ?
C38 C43 H43B 109.5 . . ?
C38 C43 H43C 109.5 . . ?
H43A C43 H43B 109.5 . . ?
H43A C43 H43C 109.5 . . ?
H43B C43 H43C 109.5 . . ?
C40 C44 H44A 109.5 . . ?
C40 C44 H44B 109.5 . . ?
C40 C44 H44C 109.5 . . ?
H44A C44 H44B 109.5 . . ?
H44A C44 H44C 109.5 . . ?
H44B C44 H44C 109.5 . . ?
C42 C45 H45A 109.5 . . ?
C42 C45 H45B 109.5 . . ?
C42 C45 H45C 109.5 . . ?
H45A C45 H45B 109.5 . . ?
H45A C45 H45C 109.5 . . ?
H45B C45 H45C 109.5 . . ?
C47 C46 C51 117.5(3) . . ?
C47 C46 B2 122.2(3) . . ?
C51 C46 B2 120.3(3) . . ?
C46 C47 C52 120.9(3) . . ?
C48 C47 C46 120.2(3) . . ?
C48 C47 C52 118.9(3) . . ?
C47 C48 H48 118.9 . . ?
C49 C48 C47 122.2(3) . . ?
C49 C48 H48 118.9 . . ?
C48 C49 C53 121.5(3) . . ?
C50 C49 C48 117.8(3) . . ?
C50 C49 C53 120.7(3) . . ?
C49 C50 H50 119.0 . . ?
C49 C50 C51 121.9(3) . . ?
C51 C50 H50 119.0 . . ?
C46 C51 C54 121.2(3) . . ?
C50 C51 C46 120.3(3) . . ?
C50 C51 C54 118.4(3) . . ?
C47 C52 H52A 109.5 . . ?
C47 C52 H52B 109.5 . . ?
C47 C52 H52C 109.5 . . ?
H52A C52 H52B 109.5 . . ?
H52A C52 H52C 109.5 . . ?
H52B C52 H52C 109.5 . . ?
C49 C53 H53A 109.5 . . ?
C49 C53 H53B 109.5 . . ?
C49 C53 H53C 109.5 . . ?
H53A C53 H53B 109.5 . . ?
H53A C53 H53C 109.5 . . ?
H53B C53 H53C 109.5 . . ?
C51 C54 H54A 109.5 . . ?
C51 C54 H54B 109.5 . . ?
C51 C54 H54C 109.5 . . ?
H54A C54 H54B 109.5 . . ?
H54A C54 H54C 109.5 . . ?
H54B C54 H54C 109.5 . . ?
C30 C55 H55A 109.6 . . ?
C30 C55 H55B 109.6 . . ?
C30 C55 C56 110.4(2) . . ?
H55A C55 H55B 108.1 . . ?
C56 C55 H55A 109.6 . . ?
C56 C55 H55B 109.6 . . ?
C57 C56 C55 119.5(3) . . ?
C57 C56 C61 118.9(3) . . ?
C61 C56 C55 121.5(2) . . ?
C56 C57 H57 119.5 . . ?
C56 C57 C58 121.1(3) . . ?
C58 C57 H57 119.5 . . ?
O1 C58 C57 123.2(3) . . ?
O1 C58 C59 116.9(3) . . ?
C59 C58 C57 119.9(3) . . ?
C58 C59 C60 118.8(3) . . ?
C58 C59 C64 120.3(3) . . ?
C60 C59 C64 120.9(3) . . ?
C59 C60 H60 119.2 . . ?
C59 C60 C61 121.7(3) . . ?
C61 C60 H60 119.2 . . ?
O2 C61 C56 116.8(3) . . ?
O2 C61 C60 123.6(3) . . ?
C56 C61 C60 119.6(3) . . ?
O1 C62 H62A 109.5 . . ?
O1 C62 H62B 109.5 . . ?
O1 C62 H62C 109.5 . . ?
H62A C62 H62B 109.5 . . ?
H62A C62 H62C 109.5 . . ?
H62B C62 H62C 109.5 . . ?
O2 C63 H63A 109.5 . . ?
O2 C63 H63B 109.5 . . ?
O2 C63 H63C 109.5 . . ?
H63A C63 H63B 109.5 . . ?
H63A C63 H63C 109.5 . . ?
H63B C63 H63C 109.5 . . ?
C59 C64 H64A 108.8 . . ?
C59 C64 H64B 108.8 . . ?
H64A C64 H64B 107.7 . . ?
C65 C64 C59 113.9(2) . . ?
C65 C64 H64A 108.8 . . ?
C65 C64 H64B 108.8 . . ?
C66 C65 C64 122.6(3) . . ?
C66 C65 C70 116.9(3) . . ?
C70 C65 C64 120.5(3) . . ?
C65 C66 H66 119.0 . . ?
C67 C66 C65 122.1(3) . . ?
C67 C66 H66 119.0 . . ?
C66 C67 O3 121.7(7) . . ?
C66 C67 C68 121.2(3) . . ?
C66 C67 O3A 124.5(6) . . ?
C68 C67 O3 116.2(7) . . ?
C68 C67 O3A 113.5(6) . . ?
C67 C68 C73 122.1(3) . . ?
C69 C68 C67 117.0(3) . . ?
C69 C68 C73 120.9(3) . . ?
C68 C69 H69 118.8 . . ?
C70 C69 C68 122.4(3) . . ?
C70 C69 H69 118.8 . . ?
O4 C70 C65 116.7(3) . . ?
C69 C70 O4 122.7(3) . . ?
C69 C70 C65 120.5(3) . . ?
O3 C71 H71A 109.5 . . ?
O3 C71 H71B 109.5 . . ?
O3 C71 H71C 109.5 . . ?
H71A C71 H71B 109.5 . . ?
H71A C71 H71C 109.5 . . ?
H71B C71 H71C 109.5 . . ?
O4 C72 H72A 109.5 . . ?
O4 C72 H72B 109.5 . . ?
O4 C72 H72C 109.5 . . ?
H72A C72 H72B 109.5 . . ?
H72A C72 H72C 109.5 . . ?
H72B C72 H72C 109.5 . . ?
C68 C73 H73A 109.4 . . ?
C68 C73 H73B 109.4 . . ?
H73A C73 H73B 108.0 . . ?
C74 C73 C68 111.3(2) . . ?
C74 C73 H73A 109.4 . . ?
C74 C73 H73B 109.4 . . ?
C75 C74 C73 122.1(3) . . ?
C75 C74 C79 117.5(3) . . ?
C79 C74 C73 120.4(3) . . ?
C74 C75 H75 119.2 . . ?
C76 C75 C74 121.5(3) . . ?
C76 C75 H75 119.2 . . ?
O5 C76 C77 116.0(3) . . ?
C75 C76 O5 123.0(3) . . ?
C75 C76 C77 121.0(3) . . ?
C76 C77 C82 122.8(3) . . ?
C78 C77 C76 116.9(3) . . ?
C78 C77 C82 120.2(3) . . ?
C77 C78 H78 118.8 . . ?
C77 C78 C79 122.5(3) . . ?
C79 C78 H78 118.8 . . ?
C74 C79 O6 116.1(3) . . ?
C78 C79 O6 123.3(3) . . ?
C78 C79 C74 120.5(3) . . ?
O5 C80 H80A 109.5 . . ?
O5 C80 H80B 109.5 . . ?
O5 C80 H80C 109.5 . . ?
H80A C80 H80B 109.5 . . ?
H80A C80 H80C 109.5 . . ?
H80B C80 H80C 109.5 . . ?
O6 C81 H81A 109.5 . . ?
O6 C81 H81B 109.5 . . ?
O6 C81 H81C 109.5 . . ?
H81A C81 H81B 109.5 . . ?
H81A C81 H81C 109.5 . . ?
H81B C81 H81C 109.5 . . ?
C77 C82 H82A 109.4 . . ?
C77 C82 H82B 109.4 . . ?
C77 C82 C83 111.2(2) . . ?
H82A C82 H82B 108.0 . . ?
C83 C82 H82A 109.4 . . ?
C83 C82 H82B 109.4 . . ?
C84 C83 C82 120.9(3) . . ?
C84 C83 C88 117.4(3) . . ?
C88 C83 C82 121.7(3) . . ?
C83 C84 H84 118.8 . . ?
C85 C84 C83 122.5(3) . . ?
C85 C84 H84 118.8 . . ?
O7 C85 C84 124.3(2) . . ?
O7 C85 C86 115.8(2) . . ?
C84 C85 C86 119.9(2) . . ?
C85 C86 C91 121.3(2) . . ?
C87 C86 C85 118.2(2) . . ?
C87 C86 C91 120.4(2) . . ?
C86 C87 H87 119.2 . . ?
C86 C87 C88 121.7(3) . . ?
C88 C87 H87 119.2 . . ?
O8 C88 C83 116.1(2) . . ?
O8 C88 C87 123.6(2) . . ?
C87 C88 C83 120.3(2) . . ?
O7 C89 H89A 109.5 . . ?
O7 C89 H89B 109.5 . . ?
O7 C89 H89C 109.5 . . ?
H89A C89 H89B 109.5 . . ?
H89A C89 H89C 109.5 . . ?
H89B C89 H89C 109.5 . . ?
O8 C90 H90A 109.5 . . ?
O8 C90 H90B 109.5 . . ?
O8 C90 H90C 109.5 . . ?
H90A C90 H90B 109.5 . . ?
H90A C90 H90C 109.5 . . ?
H90B C90 H90C 109.5 . . ?
C27 C91 H91A 108.8 . . ?
C27 C91 H91B 108.8 . . ?
C86 C91 C27 113.7(2) . . ?
C86 C91 H91A 108.8 . . ?
C86 C91 H91B 108.8 . . ?
H91A C91 H91B 107.7 . . ?
C10 B1 C1 121.2(2) . . ?
C19 B1 C1 117.8(2) . . ?
C19 B1 C10 120.9(3) . . ?
C34 B2 C37 120.2(2) . . ?
C34 B2 C46 116.2(2) . . ?
C37 B2 C46 123.6(2) . . ?
O9 C92 C93 110.5(13) . . ?
O9 C92 C94 123.6(4) . . ?
O9 C92 C93A 123.7(10) . . ?
C94 C92 C93 124.3(10) . . ?
C93A C92 C94 111.1(9) . . ?
C92 C93 H93A 109.5 . . ?
C92 C93 H93B 109.5 . . ?
C92 C93 H93C 109.5 . . ?
H93A C93 H93B 109.5 . . ?
H93A C93 H93C 109.5 . . ?
H93B C93 H93C 109.5 . . ?
C92 C94 H94A 109.5 . . ?
C92 C94 H94B 109.5 . . ?
C92 C94 H94C 109.5 . . ?
H94A C94 H94B 109.5 . . ?
H94A C94 H94C 109.5 . . ?
H94B C94 H94C 109.5 . . ?
O10 C95 C97 120.7(8) . . ?
O10 C95 C96 119.7(7) . . ?
C96 C95 C97 119.6(7) . . ?
C95 C97 H97A 109.5 . . ?
C95 C97 H97B 109.5 . . ?
C95 C97 H97C 109.5 . . ?
H97A C97 H97B 109.5 . . ?
H97A C97 H97C 109.5 . . ?
H97B C97 H97C 109.5 . . ?
C92 C93A H93D 109.5 . . ?
C92 C93A H93E 109.5 . . ?
C92 C93A H93F 109.5 . . ?
H93D C93A H93E 109.5 . . ?
H93D C93A H93F 109.5 . . ?
H93E C93A H93F 109.5 . . ?
C67 O3A C71A 122.0(12) . . ?
O3A C71A H71D 109.5 . . ?
O3A C71A H71E 109.5 . . ?
O3A C71A H71F 109.5 . . ?
H71D C71A H71E 109.5 . . ?
H71D C71A H71F 109.5 . . ?
H71E C71A H71F 109.5 . . ?
C95 C96 H96A 109.5 . . ?
C95 C96 H96B 109.5 . . ?
C95 C96 H96C 109.5 . . ?
H96A C96 H96B 109.5 . . ?
H96A C96 H96C 109.5 . . ?
H96B C96 H96C 109.5 . . ?

loop_
_geom_bond_atom_site_label_1
_geom_bond_atom_site_label_2
_geom_bond_distance
_geom_bond_site_symmetry_2
_geom_bond_publ_flag
O1 C58 1.361(3) . ?
O1 C62 1.428(4) . ?
O2 C61 1.379(3) . ?
O2 C63 1.418(3) . ?
O3 C67 1.401(11) . ?
O3 C71 1.434(7) . ?
O4 C70 1.382(4) . ?
O4 C72 1.416(4) . ?
O5 C76 1.382(4) . ?
O5 C80 1.424(4) . ?
O6 C79 1.391(3) . ?
O6 C81 1.432(4) . ?
O7 C85 1.373(3) . ?
O7 C89 1.427(3) . ?
O8 C88 1.381(3) . ?
O8 C90 1.424(3) . ?
C1 C2 1.413(4) . ?
C1 C6 1.416(4) . ?
C1 B1 1.582(4) . ?
C2 C3 1.388(4) . ?
C2 C7 1.509(4) . ?
C3 H3 0.9500 . ?
C3 C4 1.377(4) . ?
C4 C5 1.386(4) . ?
C4 C8 1.509(4) . ?
C5 H5 0.9500 . ?
C5 C6 1.392(4) . ?
C6 C9 1.522(4) . ?
C7 H7A 0.9800 . ?
C7 H7B 0.9800 . ?
C7 H7C 0.9800 . ?
C8 H8A 0.9800 . ?
C8 H8B 0.9800 . ?
C8 H8C 0.9800 . ?
C9 H9A 0.9800 . ?
C9 H9B 0.9800 . ?
C9 H9C 0.9800 . ?
C10 C11 1.412(4) . ?
C10 C15 1.416(4) . ?
C10 B1 1.575(4) . ?
C11 C12 1.385(4) . ?
C11 C16 1.516(4) . ?
C12 H12 0.9500 . ?
C12 C13 1.373(4) . ?
C13 C14 1.380(4) . ?
C13 C17 1.502(4) . ?
C14 H14 0.9500 . ?
C14 C15 1.387(4) . ?
C15 C18 1.513(4) . ?
C16 H16A 0.9800 . ?
C16 H16B 0.9800 . ?
C16 H16C 0.9800 . ?
C17 H17A 0.9800 . ?
C17 H17B 0.9800 . ?
C17 H17C 0.9800 . ?
C18 H18A 0.9800 . ?
C18 H18B 0.9800 . ?
C18 H18C 0.9800 . ?
C19 C20 1.391(4) . ?
C19 C24 1.396(4) . ?
C19 B1 1.562(4) . ?
C20 H20 0.9500 . ?
C20 C21 1.384(3) . ?
C21 H21 0.9500 . ?
C21 C22 1.377(4) . ?
C22 C23 1.385(4) . ?
C22 C25 1.499(3) . ?
C23 H23 0.9500 . ?
C23 C24 1.390(4) . ?
C24 H24 0.9500 . ?
C25 C26 1.391(4) . ?
C25 C30 1.402(4) . ?
C26 H26 0.9500 . ?
C26 C27 1.390(3) . ?
C27 C28 1.403(4) . ?
C27 C91 1.536(4) . ?
C28 C29 1.384(4) . ?
C28 C31 1.487(3) . ?
C29 H29 0.9500 . ?
C29 C30 1.393(3) . ?
C30 C55 1.516(4) . ?
C31 C32 1.392(4) . ?
C31 C36 1.393(4) . ?
C32 H32 0.9500 . ?
C32 C33 1.376(4) . ?
C33 H33 0.9500 . ?
C33 C34 1.403(4) . ?
C34 C35 1.393(4) . ?
C34 B2 1.560(4) . ?
C35 H35 0.9500 . ?
C35 C36 1.371(3) . ?
C36 H36 0.9500 . ?
C37 C38 1.412(4) . ?
C37 C42 1.412(4) . ?
C37 B2 1.563(4) . ?
C38 C39 1.396(4) . ?
C38 C43 1.502(4) . ?
C39 H39 0.9500 . ?
C39 C40 1.390(5) . ?
C40 C41 1.381(5) . ?
C40 C44 1.512(4) . ?
C41 H41 0.9500 . ?
C41 C42 1.390(4) . ?
C42 C45 1.506(4) . ?
C43 H43A 0.9800 . ?
C43 H43B 0.9800 . ?
C43 H43C 0.9800 . ?
C44 H44A 0.9800 . ?
C44 H44B 0.9800 . ?
C44 H44C 0.9800 . ?
C45 H45A 0.9800 . ?
C45 H45B 0.9800 . ?
C45 H45C 0.9800 . ?
C46 C47 1.408(4) . ?
C46 C51 1.416(4) . ?
C46 B2 1.574(4) . ?
C47 C48 1.391(4) . ?
C47 C52 1.496(4) . ?
C48 H48 0.9500 . ?
C48 C49 1.390(4) . ?
C49 C50 1.372(4) . ?
C49 C53 1.504(4) . ?
C50 H50 0.9500 . ?
C50 C51 1.399(4) . ?
C51 C54 1.517(4) . ?
C52 H52A 0.9800 . ?
C52 H52B 0.9800 . ?
C52 H52C 0.9800 . ?
C53 H53A 0.9800 . ?
C53 H53B 0.9800 . ?
C53 H53C 0.9800 . ?
C54 H54A 0.9800 . ?
C54 H54B 0.9800 . ?
C54 H54C 0.9800 . ?
C55 H55A 0.9900 . ?
C55 H55B 0.9900 . ?
C55 C56 1.522(4) . ?
C56 C57 1.384(4) . ?
C56 C61 1.385(4) . ?
C57 H57 0.9500 . ?
C57 C58 1.399(4) . ?
C58 C59 1.379(4) . ?
C59 C60 1.381(4) . ?
C59 C64 1.534(4) . ?
C60 H60 0.9500 . ?
C60 C61 1.391(4) . ?
C62 H62A 0.9800 . ?
C62 H62B 0.9800 . ?
C62 H62C 0.9800 . ?
C63 H63A 0.9800 . ?
C63 H63B 0.9800 . ?
C63 H63C 0.9800 . ?
C64 H64A 0.9900 . ?
C64 H64B 0.9900 . ?
C64 C65 1.511(4) . ?
C65 C66 1.383(4) . ?
C65 C70 1.395(4) . ?
C66 H66 0.9500 . ?
C66 C67 1.377(5) . ?
C67 C68 1.381(4) . ?
C67 O3A 1.400(7) . ?
C68 C69 1.380(4) . ?
C68 C73 1.526(4) . ?
C69 H69 0.9500 . ?
C69 C70 1.379(4) . ?
C71 H71A 0.9800 . ?
C71 H71B 0.9800 . ?
C71 H71C 0.9800 . ?
C72 H72A 0.9800 . ?
C72 H72B 0.9800 . ?
C72 H72C 0.9800 . ?
C73 H73A 0.9900 . ?
C73 H73B 0.9900 . ?
C73 C74 1.509(4) . ?
C74 C75 1.381(4) . ?
C74 C79 1.388(4) . ?
C75 H75 0.9500 . ?
C75 C76 1.378(4) . ?
C76 C77 1.393(4) . ?
C77 C78 1.373(4) . ?
C77 C82 1.517(4) . ?
C78 H78 0.9500 . ?
C78 C79 1.374(4) . ?
C80 H80A 0.9800 . ?
C80 H80B 0.9800 . ?
C80 H80C 0.9800 . ?
C81 H81A 0.9800 . ?
C81 H81B 0.9800 . ?
C81 H81C 0.9800 . ?
C82 H82A 0.9900 . ?
C82 H82B 0.9900 . ?
C82 C83 1.524(4) . ?
C83 C84 1.393(4) . ?
C83 C88 1.395(4) . ?
C84 H84 0.9500 . ?
C84 C85 1.381(4) . ?
C85 C86 1.394(4) . ?
C86 C87 1.386(4) . ?
C86 C91 1.520(4) . ?
C87 H87 0.9500 . ?
C87 C88 1.391(4) . ?
C89 H89A 0.9800 . ?
C89 H89B 0.9800 . ?
C89 H89C 0.9800 . ?
C90 H90A 0.9800 . ?
C90 H90B 0.9800 . ?
C90 H90C 0.9800 . ?
C91 H91A 0.9900 . ?
C91 H91B 0.9900 . ?
O9 C92 1.214(5) . ?
C92 C93 1.499(15) . ?
C92 C94 1.480(6) . ?
C92 C93A 1.470(11) . ?
C93 H93A 0.9800 . ?
C93 H93B 0.9800 . ?
C93 H93C 0.9800 . ?
C94 H94A 0.9800 . ?
C94 H94B 0.9800 . ?
C94 H94C 0.9800 . ?
O10 C95 1.250(7) . ?
C95 C97 1.487(8) . ?
C95 C96 1.418(8) . ?
C97 H97A 0.9800 . ?
C97 H97B 0.9800 . ?
C97 H97C 0.9800 . ?
C93A H93D 0.9800 . ?
C93A H93E 0.9800 . ?
C93A H93F 0.9800 . ?
O3A C71A 1.428(7) . ?
C71A H71D 0.9800 . ?
C71A H71E 0.9800 . ?
C71A H71F 0.9800 . ?
C96 H96A 0.9800 . ?
C96 H96B 0.9800 . ?
C96 H96C 0.9800 . ?

loop_
_geom_torsion_atom_site_label_1
_geom_torsion_atom_site_label_2
_geom_torsion_atom_site_label_3
_geom_torsion_atom_site_label_4
_geom_torsion
_geom_torsion_site_symmetry_1
_geom_torsion_site_symmetry_2
_geom_torsion_site_symmetry_3
_geom_torsion_site_symmetry_4
_geom_torsion_publ_flag
O1 C58 C59 C60 179.7(2) . . . . ?
O1 C58 C59 C64 0.2(4) . . . . ?
O3 C67 C68 C69 170.2(14) . . . . ?
O3 C67 C68 C73 -12.2(14) . . . . ?
O5 C76 C77 C78 179.2(3) . . . . ?
O5 C76 C77 C82 -2.5(4) . . . . ?
O7 C85 C86 C87 176.2(2) . . . . ?
O7 C85 C86 C91 -2.1(4) . . . . ?
C1 C2 C3 C4 -1.3(4) . . . . ?
C2 C1 C6 C5 1.0(4) . . . . ?
C2 C1 C6 C9 179.0(2) . . . . ?
C2 C1 B1 C10 -59.8(4) . . . . ?
C2 C1 B1 C19 116.7(3) . . . . ?
C2 C3 C4 C5 0.2(4) . . . . ?
C2 C3 C4 C8 -179.8(3) . . . . ?
C3 C4 C5 C6 1.6(4) . . . . ?
C4 C5 C6 C1 -2.2(4) . . . . ?
C4 C5 C6 C9 179.7(2) . . . . ?
C6 C1 C2 C3 0.6(4) . . . . ?
C6 C1 C2 C7 177.4(2) . . . . ?
C6 C1 B1 C10 121.7(3) . . . . ?
C6 C1 B1 C19 -61.7(3) . . . . ?
C7 C2 C3 C4 -178.1(3) . . . . ?
C8 C4 C5 C6 -178.5(2) . . . . ?
C10 C11 C12 C13 1.8(4) . . . . ?
C11 C10 C15 C14 1.5(4) . . . . ?
C11 C10 C15 C18 179.5(3) . . . . ?
C11 C10 B1 C1 -53.4(4) . . . . ?
C11 C10 B1 C19 130.2(3) . . . . ?
C11 C12 C13 C14 -0.9(4) . . . . ?
C11 C12 C13 C17 -180.0(3) . . . . ?
C12 C13 C14 C15 0.3(4) . . . . ?
C13 C14 C15 C10 -0.6(4) . . . . ?
C13 C14 C15 C18 -178.8(3) . . . . ?
C15 C10 C11 C12 -2.0(4) . . . . ?
C15 C10 C11 C16 174.4(3) . . . . ?
C15 C10 B1 C1 122.3(3) . . . . ?
C15 C10 B1 C19 -54.1(4) . . . . ?
C16 C11 C12 C13 -174.7(3) . . . . ?
C17 C13 C14 C15 179.4(3) . . . . ?
C19 C20 C21 C22 -3.0(5) . . . . ?
C20 C19 C24 C23 1.6(4) . . . . ?
C20 C19 B1 C1 -22.6(4) . . . . ?
C20 C19 B1 C10 154.0(3) . . . . ?
C20 C21 C22 C23 0.7(4) . . . . ?
C20 C21 C22 C25 -177.6(3) . . . . ?
C21 C22 C23 C24 2.6(4) . . . . ?
C21 C22 C25 C26 106.3(3) . . . . ?
C21 C22 C25 C30 -71.9(4) . . . . ?
C22 C23 C24 C19 -3.8(5) . . . . ?
C22 C25 C26 C27 -175.5(2) . . . . ?
C22 C25 C30 C29 174.6(2) . . . . ?
C22 C25 C30 C55 -9.4(4) . . . . ?
C23 C22 C25 C26 -72.0(4) . . . . ?
C23 C22 C25 C30 109.9(3) . . . . ?
C24 C19 C20 C21 1.8(4) . . . . ?
C24 C19 B1 C1 158.5(3) . . . . ?
C24 C19 B1 C10 -24.9(4) . . . . ?
C25 C22 C23 C24 -179.2(3) . . . . ?
C25 C26 C27 C28 0.9(4) . . . . ?
C25 C26 C27 C91 179.2(2) . . . . ?
C25 C30 C55 C56 -102.3(3) . . . . ?
C26 C25 C30 C29 -3.5(4) . . . . ?
C26 C25 C30 C55 172.4(2) . . . . ?
C26 C27 C28 C29 -3.6(4) . . . . ?
C26 C27 C28 C31 172.5(2) . . . . ?
C26 C27 C91 C86 91.8(3) . . . . ?
C27 C28 C29 C30 2.8(4) . . . . ?
C27 C28 C31 C32 -90.7(3) . . . . ?
C27 C28 C31 C36 92.7(3) . . . . ?
C28 C27 C91 C86 -90.0(3) . . . . ?
C28 C29 C30 C25 0.8(4) . . . . ?
C28 C29 C30 C55 -175.3(3) . . . . ?
C28 C31 C32 C33 -177.5(3) . . . . ?
C28 C31 C36 C35 -180.0(3) . . . . ?
C29 C28 C31 C32 85.4(3) . . . . ?
C29 C28 C31 C36 -91.2(3) . . . . ?
C29 C30 C55 C56 73.6(3) . . . . ?
C30 C25 C26 C27 2.7(4) . . . . ?
C30 C55 C56 C57 81.6(3) . . . . ?
C30 C55 C56 C61 -94.4(3) . . . . ?
C31 C28 C29 C30 -173.4(2) . . . . ?
C31 C32 C33 C34 -2.2(5) . . . . ?
C32 C31 C36 C35 3.3(4) . . . . ?
C32 C33 C34 C35 2.3(4) . . . . ?
C32 C33 C34 B2 -174.4(3) . . . . ?
C33 C34 C35 C36 0.3(4) . . . . ?
C33 C34 B2 C37 -35.1(4) . . . . ?
C33 C34 B2 C46 143.3(3) . . . . ?
C34 C35 C36 C31 -3.2(4) . . . . ?
C35 C34 B2 C37 148.4(3) . . . . ?
C35 C34 B2 C46 -33.2(4) . . . . ?
C36 C31 C32 C33 -0.7(4) . . . . ?
C37 C38 C39 C40 -2.3(5) . . . . ?
C38 C37 C42 C41 -0.1(4) . . . . ?
C38 C37 C42 C45 178.2(3) . . . . ?
C38 C37 B2 C34 -50.3(4) . . . . ?
C38 C37 B2 C46 131.4(3) . . . . ?
C38 C39 C40 C41 0.4(5) . . . . ?
C38 C39 C40 C44 178.4(3) . . . . ?
C39 C40 C41 C42 1.6(5) . . . . ?
C40 C41 C42 C37 -1.8(5) . . . . ?
C40 C41 C42 C45 179.9(3) . . . . ?
C42 C37 C38 C39 2.1(4) . . . . ?
C42 C37 C38 C43 176.6(3) . . . . ?
C42 C37 B2 C34 130.2(3) . . . . ?
C42 C37 B2 C46 -48.1(4) . . . . ?
C43 C38 C39 C40 -177.2(3) . . . . ?
C44 C40 C41 C42 -176.4(3) . . . . ?
C46 C47 C48 C49 -1.0(4) . . . . ?
C47 C46 C51 C50 2.0(4) . . . . ?
C47 C46 C51 C54 178.9(2) . . . . ?
C47 C46 B2 C34 117.6(3) . . . . ?
C47 C46 B2 C37 -64.0(4) . . . . ?
C47 C48 C49 C50 0.2(4) . . . . ?
C47 C48 C49 C53 -178.9(3) . . . . ?
C48 C49 C50 C51 1.7(4) . . . . ?
C49 C50 C51 C46 -2.9(4) . . . . ?
C49 C50 C51 C54 -179.8(3) . . . . ?
C51 C46 C47 C48 -0.2(4) . . . . ?
C51 C46 C47 C52 179.7(2) . . . . ?
C51 C46 B2 C34 -61.0(4) . . . . ?
C51 C46 B2 C37 117.4(3) . . . . ?
C52 C47 C48 C49 179.2(3) . . . . ?
C53 C49 C50 C51 -179.1(3) . . . . ?
C55 C56 C57 C58 -175.9(2) . . . . ?
C55 C56 C61 O2 -4.7(4) . . . . ?
C55 C56 C61 C60 176.3(2) . . . . ?
C56 C57 C58 O1 179.3(2) . . . . ?
C56 C57 C58 C59 0.2(4) . . . . ?
C57 C56 C61 O2 179.3(2) . . . . ?
C57 C56 C61 C60 0.3(4) . . . . ?
C57 C58 C59 C60 -1.1(4) . . . . ?
C57 C58 C59 C64 179.4(3) . . . . ?
C58 C59 C60 C61 1.7(4) . . . . ?
C58 C59 C64 C65 -82.1(3) . . . . ?
C59 C60 C61 O2 179.8(2) . . . . ?
C59 C60 C61 C56 -1.3(4) . . . . ?
C59 C64 C65 C66 106.9(3) . . . . ?
C59 C64 C65 C70 -73.1(4) . . . . ?
C60 C59 C64 C65 98.4(3) . . . . ?
C61 C56 C57 C58 0.2(4) . . . . ?
C62 O1 C58 C57 8.7(4) . . . . ?
C62 O1 C58 C59 -172.1(3) . . . . ?
C63 O2 C61 C56 -176.4(3) . . . . ?
C63 O2 C61 C60 2.6(4) . . . . ?
C64 C59 C60 C61 -178.8(3) . . . . ?
C64 C65 C66 C67 -178.3(3) . . . . ?
C64 C65 C70 O4 -3.0(4) . . . . ?
C64 C65 C70 C69 -179.3(3) . . . . ?
C65 C66 C67 O3 -171.2(14) . . . . ?
C65 C66 C67 C68 -2.5(5) . . . . ?
C65 C66 C67 O3A 166.3(14) . . . . ?
C66 C65 C70 O4 177.1(3) . . . . ?
C66 C65 C70 C69 0.7(5) . . . . ?
C66 C67 C68 C69 0.9(5) . . . . ?
C66 C67 C68 C73 178.5(3) . . . . ?
C66 C67 O3A C71A 2(2) . . . . ?
C67 C68 C69 C70 1.4(5) . . . . ?
C67 C68 C73 C74 -95.5(3) . . . . ?
C68 C67 O3A C71A 171.8(15) . . . . ?
C68 C69 C70 O4 -178.4(3) . . . . ?
C68 C69 C70 C65 -2.3(5) . . . . ?
C68 C73 C74 C75 97.5(3) . . . . ?
C68 C73 C74 C79 -80.8(3) . . . . ?
C69 C68 C73 C74 82.0(3) . . . . ?
C70 C65 C66 C67 1.6(5) . . . . ?
C71 O3 C67 C66 -5(2) . . . . ?
C71 O3 C67 C68 -174.0(12) . . . . ?
C72 O4 C70 C65 137.8(3) . . . . ?
C72 O4 C70 C69 -45.9(4) . . . . ?
C73 C68 C69 C70 -176.2(3) . . . . ?
C73 C74 C75 C76 -176.7(3) . . . . ?
C73 C74 C79 O6 -4.0(4) . . . . ?
C73 C74 C79 C78 175.6(3) . . . . ?
C74 C75 C76 O5 179.3(3) . . . . ?
C74 C75 C76 C77 1.0(5) . . . . ?
C75 C74 C79 O6 177.7(2) . . . . ?
C75 C74 C79 C78 -2.7(4) . . . . ?
C75 C76 C77 C78 -2.4(4) . . . . ?
C75 C76 C77 C82 175.9(3) . . . . ?
C76 C77 C78 C79 1.3(4) . . . . ?
C76 C77 C82 C83 -114.2(3) . . . . ?
C77 C78 C79 O6 -179.2(3) . . . . ?
C77 C78 C79 C74 1.3(5) . . . . ?
C77 C82 C83 C84 92.3(3) . . . . ?
C77 C82 C83 C88 -86.9(3) . . . . ?
C78 C77 C82 C83 64.1(4) . . . . ?
C79 C74 C75 C76 1.6(4) . . . . ?
C80 O5 C76 C75 17.8(5) . . . . ?
C80 O5 C76 C77 -163.8(3) . . . . ?
C81 O6 C79 C74 166.3(3) . . . . ?
C81 O6 C79 C78 -13.3(4) . . . . ?
C82 C77 C78 C79 -177.0(3) . . . . ?
C82 C83 C84 C85 -177.8(3) . . . . ?
C82 C83 C88 O8 -3.0(4) . . . . ?
C82 C83 C88 C87 177.5(3) . . . . ?
C83 C84 C85 O7 -178.3(3) . . . . ?
C83 C84 C85 C86 1.2(4) . . . . ?
C84 C83 C88 O8 177.7(2) . . . . ?
C84 C83 C88 C87 -1.7(4) . . . . ?
C84 C85 C86 C87 -3.4(4) . . . . ?
C84 C85 C86 C91 178.4(3) . . . . ?
C85 C86 C87 C88 3.1(4) . . . . ?
C85 C86 C91 C27 -77.0(3) . . . . ?
C86 C87 C88 O8 -179.9(2) . . . . ?
C86 C87 C88 C83 -0.5(4) . . . . ?
C87 C86 C91 C27 104.7(3) . . . . ?
C88 C83 C84 C85 1.4(4) . . . . ?
C89 O7 C85 C84 -9.4(4) . . . . ?
C89 O7 C85 C86 171.1(3) . . . . ?
C90 O8 C88 C83 -175.8(3) . . . . ?
C90 O8 C88 C87 3.7(4) . . . . ?
C91 C27 C28 C29 178.1(2) . . . . ?
C91 C27 C28 C31 -5.8(4) . . . . ?
C91 C86 C87 C88 -178.6(2) . . . . ?
B1 C1 C2 C3 -177.9(2) . . . . ?
B1 C1 C2 C7 -1.1(4) . . . . ?
B1 C1 C6 C5 179.5(2) . . . . ?
B1 C1 C6 C9 -2.4(4) . . . . ?
B1 C10 C11 C12 173.8(3) . . . . ?
B1 C10 C11 C16 -9.7(4) . . . . ?
B1 C10 C15 C14 -174.5(2) . . . . ?
B1 C10 C15 C18 3.6(4) . . . . ?
B1 C19 C20 C21 -177.2(3) . . . . ?
B1 C19 C24 C23 -179.5(3) . . . . ?
B2 C34 C35 C36 177.0(3) . . . . ?
B2 C37 C38 C39 -177.4(3) . . . . ?
B2 C37 C38 C43 -2.8(4) . . . . ?
B2 C37 C42 C41 179.3(3) . . . . ?
B2 C37 C42 C45 -2.4(4) . . . . ?
B2 C46 C47 C48 -178.8(2) . . . . ?
B2 C46 C47 C52 1.0(4) . . . . ?
B2 C46 C51 C50 -179.3(3) . . . . ?
B2 C46 C51 C54 -2.4(4) . . . . ?
O3A C67 C68 C69 -169.0(13) . . . . ?
O3A C67 C68 C73 8.5(13) . . . . ?
